data_1527244
loop_
_publ_author_name
'Cirafici, S.'
'Fornasini, M.L.'

_publ_section_title
;
 Crystal structure of phases of the Yb-Ga system in the range 20-32 at.%
 Yb
;
_journal_name_full 'Journal of the Less-Common Metals'
_journal_page_first 331
_journal_page_last 338
_journal_volume 163
_journal_year 1990
_chemical_formula_sum 'Ga7.88 Yb2.98'
_space_group_IT_number 191
_symmetry_space_group_name_Hall '-P 6 2'
_symmetry_space_group_name_H-M 'P 6/m m m'
_cell_angle_alpha 90
_cell_angle_beta 90
_cell_angle_gamma 120
_cell_formula_units_Z 5
_cell_length_a 13.025
_cell_length_b 13.025
_cell_length_c 8.36
_cell_volume 1228.266
_citation_journal_id_ASTM JCOMAH
_cod_data_source_file Cirafici_JCOMAH_1990_532.cif
_cod_data_source_block Ga7.88Yb2.98
_cod_database_code 1527244

loop_
_symmetry_equiv_pos_as_xyz
x,y,z
x-y,x,z
-y,x-y,z
-x,-y,z
-x+y,-x,z
y,-x+y,z
-y,-x,-z
x-y,-y,-z
x,x-y,-z
y,x,-z
-x+y,y,-z
-x,-x+y,-z
-x,-y,-z
-x+y,-x,-z
y,-x+y,-z
x,y,-z
x-y,x,-z
-y,x-y,-z
y,x,z
-x+y,y,z
-x,-x+y,z
-y,-x,z
x-y,-y,z
x,x-y,z

loop_
_atom_site_label
_atom_site_type_symbol
_atom_site_fract_x
_atom_site_fract_y
_atom_site_fract_z
_atom_site_occupancy
_atom_site_U_iso_or_equiv
Ga2 Ga 0.067 0.134 0.5 0.5 0.0
Yb2 Yb 0.3333 0.6667 0.5 1 0.0
Ga3 Ga 0.1118 0.2236 0.201 1 0.0
Yb4 Yb 0.3367 0 0.5 1 0.0
Ga4 Ga 0.223 0.446 0.244 0.62 0.0
Yb1 Yb 0 0 0 0.86 0.0
Yb3 Yb 0.384 0 0 1 0.0
Ga1 Ga 0.397 0.794 0 0.84 0.0
Ga5 Ga 0.445 0.89 0.265 1 0.0
